data_1535760
loop_
_publ_author_name
'Murashova, E.V.'
'Chudinova, N.N.'

_publ_section_title
;
 Synthesis and crystal structures of cesium and manganese(II, III) double
 cyclophosphates Cs3 (Mn2+)3 (Mn3+) (P6 O18)2, Cs (Mn2+) (Mn3+) P6 O18 -
 I, Cs (Mn2+) (Mn3+) P6 O18 - II
;
_journal_name_full Kristallografiya
_journal_page_first 248
_journal_page_last 253
_journal_volume 41
_journal_year 1996
_chemical_formula_sum 'Cs Mn2 O18 P6'
_chemical_name_systematic 'Cs Mn2 (P6 O18)'
_space_group_IT_number 12
_symmetry_space_group_name_Hall '-C 2y'
_symmetry_space_group_name_H-M 'C 1 2/m 1'
_cell_angle_alpha 90
_cell_angle_beta 113.05
_cell_angle_gamma 90
_cell_formula_units_Z 2
_cell_length_a 10.329
_cell_length_b 13.356
_cell_length_c 6.227
_cell_volume 790.458
_citation_journal_id_ASTM KRISAJ
_cod_data_source_file Murashova_KRISAJ_1996_1535.cif
_cod_data_source_block Cs1Mn2O18P6
_cod_original_cell_volume 790.4576
_cod_original_formula_sum 'Cs1 Mn2 O18 P6'
_cod_database_code 1535760

loop_
_symmetry_equiv_pos_as_xyz
x,y,z
-x,y,-z
-x,-y,-z
x,-y,z
x+1/2,y+1/2,z
-x+1/2,y+1/2,-z
-x+1/2,-y+1/2,-z
x+1/2,-y+1/2,z

loop_
_atom_site_label
_atom_site_type_symbol
_atom_site_fract_x
_atom_site_fract_y
_atom_site_fract_z
_atom_site_occupancy
_atom_site_U_iso_or_equiv
Cs1 Cs+1 -0.0562 0 0.5323 0.5 0.0
Mn1 Mn+2 0 0.2225 0 0.5 0.0
P2 P+5 0 0.2844 0.5 1 0.0
Mn2 Mn+3 0 0.2225 0 0.5 0.0
P1 P+5 -0.2029 0.3888 0.0997 1 0.0
O1 O-2 -0.153 0.3292 -0.051 1 0.0
O4 O-2 -0.123 0.3579 0.365 1 0.0
O2 O-2 -0.357 0.3893 0.046 1 0.0
O5 O-2 -0.043 0.2256 0.659 1 0.0
O3 O-2 -0.151 0.5 0.099 1 0.0
